data_4067001
loop_
_publ_author_name
'Miyazaki, Akira'
'Ogyu, Yoshiyuki'
'Justaud, Fr\'ed\'eric'
'Ouahab, Lahc\`ene'
'Cauchy, Thomas'
'Halet, Jean-Fran\,cois'
'Lapinte, Claude'

_publ_section_title
;
 Synthesis, Molecular Structure, Properties, and Electronic Structures of
 [Cp*(dppe)FeC\\tb C-TTFMe3][PF6]n(n= 0, 1): Electronic Coupling between
 the Inorganic and Organic Electrophores
;
_journal_issue 20
_journal_name_full Organometallics
_journal_page_first 4628
_journal_paper_doi 10.1021/om100763x
_journal_volume 29
_journal_year 2010
_chemical_compound_source 'synthesis as described'
_chemical_formula_moiety 'C47 H48 Fe P2 S4'
_chemical_formula_sum 'C47 H48 Fe P2 S4'
_chemical_formula_weight 858.88
_chemical_name_systematic
;
 ?
;
_space_group_crystal_system monoclinic
_space_group_IT_number 14
_space_group_name_Hall '-P 2ybc'
_space_group_name_H-M_alt 'P 1 21/c 1'
_symmetry_space_group_name_Hall '-P 2ybc'
_symmetry_space_group_name_H-M 'P 1 21/c 1'
_atom_sites_solution_hydrogens geom
_atom_sites_solution_primary direct
_atom_sites_solution_secondary difmap
_audit_conform_dict_location ftp://ftp.iucr.org/pub/cif_core.dic
_audit_conform_dict_name cif_core.dic
_audit_conform_dict_version 2.3
_audit_creation_date 2010-02-23T11:38:30-00:00
_audit_creation_method 'WinGX routine CIF_UPDATE'
_cell_angle_alpha 90
_cell_angle_beta 92.5100(10)
_cell_angle_gamma 90
_cell_formula_units_Z 8
_cell_length_a 15.7427(3)
_cell_length_b 26.8761(5)
_cell_length_c 20.0397(4)
_cell_measurement_reflns_used 7569
_cell_measurement_temperature 150(2)
_cell_measurement_theta_max 27.47
_cell_measurement_theta_min 2.54
_cell_measurement_wavelength 0.71073
_cell_volume 8470.7(3)
_computing_cell_refinement 'Bruker SMART (Bruker, 2002)'
_computing_data_collection 'Bruker SAINT (Bruker, 2002)'
_computing_data_reduction 'Bruker SAINT (Bruker, 2002)'
_computing_molecular_graphics 'Ortep-3 for Windows (Farrugia, 1997)'
_computing_publication_material 'WinGX publication routines (Farrugia, 1999)'
_computing_structure_refinement 'SHELXL-97 (Sheldrick, 1997)'
_computing_structure_solution 'SHELXS-86 (Sheldrick, 1986)'
_diffrn_ambient_temperature 150(2)
_diffrn_detector 'CCD plate'
_diffrn_measured_fraction_theta_full 0.996
_diffrn_measured_fraction_theta_max 0.996
_diffrn_measurement_device_type 'APEXII, Bruker-AXS'
_diffrn_measurement_method 'CCD rotation images, thick slices'
_diffrn_orient_matrix_type 'by SAINT Bruker-AXS'
_diffrn_orient_matrix_UB_11 0.611834E-1
_diffrn_orient_matrix_UB_12 0.84186E-2
_diffrn_orient_matrix_UB_13 0.96478E-2
_diffrn_orient_matrix_UB_21 -0.2466E-3
_diffrn_orient_matrix_UB_22 -0.202431E-1
_diffrn_orient_matrix_UB_23 0.418604E-1
_diffrn_orient_matrix_UB_31 0.172996E-1
_diffrn_orient_matrix_UB_32 -0.300627E-1
_diffrn_orient_matrix_UB_33 -0.254855E-1
_diffrn_radiation_monochromator graphite
_diffrn_radiation_probe x-ray
_diffrn_radiation_type MoK\a
_diffrn_radiation_wavelength 0.71073
_diffrn_reflns_av_R_equivalents 0.0289
_diffrn_reflns_av_unetI/netI 0.0277
_diffrn_reflns_limit_h_max 20
_diffrn_reflns_limit_h_min -20
_diffrn_reflns_limit_k_max 34
_diffrn_reflns_limit_k_min -30
_diffrn_reflns_limit_l_max 26
_diffrn_reflns_limit_l_min -25
_diffrn_reflns_number 67343
_diffrn_reflns_theta_full 27.5
_diffrn_reflns_theta_max 27.5
_diffrn_reflns_theta_min 1.5
_diffrn_source 'Enraf Nonius FR590'
_exptl_absorpt_coefficient_mu 0.662
_exptl_absorpt_correction_type none
_exptl_crystal_colour red
_exptl_crystal_density_diffrn 1.347
_exptl_crystal_density_method 'not measured'
_exptl_crystal_description prism
_exptl_crystal_F_000 3600
_exptl_crystal_size_max 0.08
_exptl_crystal_size_mid 0.06
_exptl_crystal_size_min 0.06
_refine_diff_density_max 0.508
_refine_diff_density_min -0.317
_refine_diff_density_rms 0.061
_refine_ls_extinction_method none
_refine_ls_goodness_of_fit_ref 1.114
_refine_ls_hydrogen_treatment constr
_refine_ls_matrix_type full
_refine_ls_number_parameters 989
_refine_ls_number_reflns 19393
_refine_ls_number_restraints 0
_refine_ls_restrained_S_all 1.114
_refine_ls_R_factor_all 0.0489
_refine_ls_R_factor_gt 0.0355
_refine_ls_shift/su_max 0.001
_refine_ls_shift/su_mean 0
_refine_ls_structure_factor_coef Fsqd
_refine_ls_weighting_details 'calc w=1/[\s^2^(Fo^2^)+(0.0322P)^2^+7.3311P] where P=(Fo^2^+2Fc^2^)/3'
_refine_ls_weighting_scheme calc
_refine_ls_wR_factor_gt 0.0853
_refine_ls_wR_factor_ref 0.0938
_reflns_number_gt 16026
_reflns_number_total 19393
_reflns_threshold_expression >2sigma(I)
_cod_data_source_file om100763x_si_001.cif
_cod_data_source_block import
_cod_database_code 4067001

loop_
_space_group_symop_operation_xyz
'x, y, z'
'-x, y+1/2, -z+1/2'
'-x, -y, -z'
'x, -y-1/2, z-1/2'

loop_
_atom_site_label
_atom_site_type_symbol
_atom_site_fract_x
_atom_site_fract_y
_atom_site_fract_z
_atom_site_U_iso_or_equiv
_atom_site_adp_type
_atom_site_occupancy
_atom_site_symmetry_multiplicity
_atom_site_calc_flag
_atom_site_refinement_flags
Fe1 Fe 0.329943(16) 0.138416(10) 0.684860(13) 0.01699(6) Uani 1 1 d .
P1 P 0.28103(3) 0.191812(18) 0.61122(2) 0.01812(10) Uani 1 1 d .
P2 P 0.27373(3) 0.186709(19) 0.75787(2) 0.01856(10) Uani 1 1 d .
C1 C 0.42789(12) 0.10279(8) 0.63224(11) 0.0247(4) Uani 1 1 d .
C2 C 0.38204(12) 0.06681(7) 0.66781(10) 0.0235(4) Uani 1 1 d .
C3 C 0.38785(12) 0.07929(7) 0.73724(11) 0.0239(4) Uani 1 1 d .
C4 C 0.44201(12) 0.12185(8) 0.74457(11) 0.0254(4) Uani 1 1 d .
C5 C 0.46528(12) 0.13719(8) 0.67983(11) 0.0258(4) Uani 1 1 d .
C6 C 0.44862(15) 0.10078(10) 0.56000(12) 0.0367(5) Uani 1 1 d .
H6A H 0.5048 0.0857 0.5558 0.055 Uiso 1 1 calc R
H6B H 0.4489 0.1346 0.5417 0.055 Uiso 1 1 calc R
H6C H 0.4057 0.0808 0.5353 0.055 Uiso 1 1 calc R
C7 C 0.34131(14) 0.02048(8) 0.63973(12) 0.0327(5) Uani 1 1 d .
H7A H 0.3313 0.0242 0.5914 0.049 Uiso 1 1 calc R
H7B H 0.287 0.0149 0.6607 0.049 Uiso 1 1 calc R
H7C H 0.379 -0.008 0.6488 0.049 Uiso 1 1 calc R
C8 C 0.35057(15) 0.05021(9) 0.79210(12) 0.0344(5) Uani 1 1 d .
H8A H 0.3802 0.0183 0.7971 0.052 Uiso 1 1 calc R
H8B H 0.2901 0.0443 0.7814 0.052 Uiso 1 1 calc R
H8C H 0.3569 0.069 0.834 0.052 Uiso 1 1 calc R
C9 C 0.47728(15) 0.14020(9) 0.81100(12) 0.0356(5) Uani 1 1 d .
H9A H 0.4304 0.1474 0.8401 0.053 Uiso 1 1 calc R
H9B H 0.5103 0.1706 0.8045 0.053 Uiso 1 1 calc R
H9C H 0.5141 0.1146 0.8317 0.053 Uiso 1 1 calc R
C10 C 0.53022(13) 0.17548(9) 0.66235(14) 0.0366(5) Uani 1 1 d .
H10A H 0.5503 0.193 0.7029 0.055 Uiso 1 1 calc R
H10B H 0.5044 0.1994 0.6306 0.055 Uiso 1 1 calc R
H10C H 0.5783 0.159 0.6421 0.055 Uiso 1 1 calc R
C11 C 0.19932(12) 0.23230(8) 0.64910(10) 0.0229(4) Uani 1 1 d .
H11A H 0.2218 0.2666 0.6542 0.027 Uiso 1 1 calc R
H11B H 0.1478 0.2336 0.619 0.027 Uiso 1 1 calc R
C12 C 0.17588(12) 0.21235(8) 0.71744(10) 0.0219(4) Uani 1 1 d .
H12A H 0.132 0.1861 0.7121 0.026 Uiso 1 1 calc R
H12B H 0.1531 0.2395 0.7449 0.026 Uiso 1 1 calc R
C13 C 0.22481(12) 0.16851(8) 0.53503(10) 0.0222(4) Uani 1 1 d .
C14 C 0.17780(13) 0.20017(9) 0.49239(10) 0.0276(4) Uani 1 1 d .
H14 H 0.1742 0.2346 0.5026 0.033 Uiso 1 1 calc R
C15 C 0.13616(13) 0.18158(10) 0.43512(11) 0.0335(5) Uani 1 1 d .
H15 H 0.1035 0.2033 0.4068 0.04 Uiso 1 1 calc R
C16 C 0.14175(13) 0.13176(10) 0.41891(11) 0.0337(5) Uani 1 1 d .
H16 H 0.1131 0.1193 0.3797 0.04 Uiso 1 1 calc R
C17 C 0.18913(14) 0.10017(9) 0.45992(11) 0.0319(5) Uani 1 1 d .
H17 H 0.1941 0.066 0.4486 0.038 Uiso 1 1 calc R
C18 C 0.22989(13) 0.11845(8) 0.51820(10) 0.0255(4) Uani 1 1 d .
H18 H 0.2615 0.0964 0.5467 0.031 Uiso 1 1 calc R
C19 C 0.35132(12) 0.23792(8) 0.57382(10) 0.0256(4) Uani 1 1 d .
C20 C 0.37763(15) 0.28051(9) 0.60878(13) 0.0360(5) Uani 1 1 d .
H20 H 0.3577 0.2865 0.6521 0.043 Uiso 1 1 calc R
C21 C 0.43280(17) 0.31437(11) 0.58080(17) 0.0538(8) Uani 1 1 d .
H21 H 0.4505 0.3433 0.6049 0.065 Uiso 1 1 calc R
C22 C 0.46187(17) 0.30550(13) 0.51729(17) 0.0627(10) Uani 1 1 d .
H22 H 0.4985 0.3289 0.4976 0.075 Uiso 1 1 calc R
C23 C 0.43804(15) 0.26341(12) 0.48302(15) 0.0512(8) Uani 1 1 d .
H23 H 0.4592 0.2573 0.4401 0.061 Uiso 1 1 calc R
C24 C 0.38316(13) 0.22955(10) 0.51055(12) 0.0343(5) Uani 1 1 d .
H24 H 0.367 0.2004 0.4863 0.041 Uiso 1 1 calc R
C25 C 0.23671(12) 0.16076(8) 0.83642(10) 0.0232(4) Uani 1 1 d .
C26 C 0.17591(13) 0.12285(8) 0.83375(11) 0.0267(4) Uani 1 1 d .
H26 H 0.1544 0.1111 0.7916 0.032 Uiso 1 1 calc R
C27 C 0.14647(14) 0.10213(9) 0.89170(12) 0.0327(5) Uani 1 1 d .
H27 H 0.1046 0.0767 0.889 0.039 Uiso 1 1 calc R
C28 C 0.17795(16) 0.11845(9) 0.95348(12) 0.0370(5) Uani 1 1 d .
H28 H 0.1574 0.1045 0.9932 0.044 Uiso 1 1 calc R
C29 C 0.23933(17) 0.15510(10) 0.95698(12) 0.0412(6) Uani 1 1 d .
H29 H 0.2617 0.166 0.9993 0.049 Uiso 1 1 calc R
C30 C 0.26854(15) 0.17610(9) 0.89883(11) 0.0335(5) Uani 1 1 d .
H30 H 0.3109 0.2013 0.9018 0.04 Uiso 1 1 calc R
C31 C 0.32710(13) 0.24422(7) 0.78651(10) 0.0225(4) Uani 1 1 d .
C32 C 0.28506(14) 0.28050(8) 0.82249(11) 0.0302(5) Uani 1 1 d .
H32 H 0.2275 0.2755 0.8332 0.036 Uiso 1 1 calc R
C33 C 0.32659(16) 0.32385(9) 0.84283(12) 0.0350(5) Uani 1 1 d .
H33 H 0.2973 0.3483 0.8672 0.042 Uiso 1 1 calc R
C35 C 0.45257(14) 0.29656(8) 0.79171(12) 0.0325(5) Uani 1 1 d .
H35 H 0.5101 0.3019 0.7812 0.039 Uiso 1 1 calc R
C36 C 0.41083(13) 0.25343(8) 0.77069(11) 0.0265(4) Uani 1 1 d .
H36 H 0.44 0.2297 0.745 0.032 Uiso 1 1 calc R
C37 C 0.22149(12) 0.10785(7) 0.67448(9) 0.0195(4) Uani 1 1 d .
C38 C 0.15409(12) 0.08594(7) 0.66642(10) 0.0226(4) Uani 1 1 d .
C39 C 0.07460(12) 0.06104(7) 0.66255(10) 0.0226(4) Uani 1 1 d .
C40 C 0.04671(12) 0.02742(8) 0.61689(10) 0.0241(4) Uani 1 1 d .
C41 C 0.09531(15) 0.00909(10) 0.55952(11) 0.0362(5) Uani 1 1 d .
H41A H 0.0699 0.0224 0.5177 0.054 Uiso 1 1 calc R
H41B H 0.0934 -0.0273 0.5583 0.054 Uiso 1 1 calc R
H41C H 0.1545 0.0201 0.5649 0.054 Uiso 1 1 calc R
C42 C -0.06488(12) 0.02452(8) 0.70790(11) 0.0256(4) Uani 1 1 d .
C43 C -0.11480(13) 0.00363(8) 0.75246(11) 0.0279(4) Uani 1 1 d .
C44 C -0.19024(14) -0.01985(9) 0.86130(12) 0.0337(5) Uani 1 1 d .
C45 C -0.21781(18) -0.01313(11) 0.93173(13) 0.0459(6) Uani 1 1 d .
H45A H -0.258 -0.0395 0.9424 0.069 Uiso 1 1 calc R
H45B H -0.2453 0.0194 0.9359 0.069 Uiso 1 1 calc R
H45C H -0.168 -0.0149 0.9627 0.069 Uiso 1 1 calc R
C46 C -0.21281(14) -0.05552(8) 0.81797(12) 0.0327(5) Uani 1 1 d .
C47 C -0.26766(17) -0.10034(9) 0.82937(14) 0.0435(6) Uani 1 1 d .
H47A H -0.2914 -0.0981 0.8737 0.065 Uiso 1 1 calc R
H47B H -0.2332 -0.1306 0.8267 0.065 Uiso 1 1 calc R
H47C H -0.3141 -0.1015 0.7952 0.065 Uiso 1 1 calc R
S1 S -0.05739(3) 0.00380(2) 0.62532(3) 0.02723(11) Uani 1 1 d .
S2 S 0.00162(3) 0.07558(2) 0.72575(3) 0.02922(12) Uani 1 1 d .
S3 S -0.17738(4) -0.04945(2) 0.73608(3) 0.03270(13) Uani 1 1 d .
S4 S -0.12510(4) 0.02817(2) 0.83259(3) 0.03655(14) Uani 1 1 d .
Fe2 Fe 0.841289(16) 0.347908(10) 0.682964(13) 0.01754(6) Uani 1 1 d .
P11 P 0.79611(3) 0.296121(19) 0.60594(2) 0.01916(10) Uani 1 1 d .
P12 P 0.79402(3) 0.293645(19) 0.75355(2) 0.01921(10) Uani 1 1 d .
C101 C 0.95937(13) 0.36894(8) 0.64268(11) 0.0264(4) Uani 1 1 d .
C102 C 0.97312(12) 0.35526(7) 0.71071(11) 0.0239(4) Uani 1 1 d .
C103 C 0.92408(12) 0.38824(8) 0.74989(11) 0.0243(4) Uani 1 1 d .
C104 C 0.88048(13) 0.42175(8) 0.70587(11) 0.0265(4) Uani 1 1 d .
C105 C 0.90027(13) 0.40937(8) 0.63914(11) 0.0279(4) Uani 1 1 d .
C106 C 1.01033(15) 0.35076(10) 0.58556(13) 0.0400(6) Uani 1 1 d .
H10D H 1.0678 0.3647 0.5896 0.06 Uiso 1 1 calc R
H10E H 0.9827 0.3614 0.5432 0.06 Uiso 1 1 calc R
H10F H 1.0135 0.3144 0.5868 0.06 Uiso 1 1 calc R
C107 C 1.04050(13) 0.32024(8) 0.73778(12) 0.0315(5) Uani 1 1 d .
H10G H 1.0537 0.2959 0.7034 0.047 Uiso 1 1 calc R
H10H H 1.0199 0.3029 0.7769 0.047 Uiso 1 1 calc R
H10I H 1.0919 0.3391 0.7507 0.047 Uiso 1 1 calc R
C108 C 0.92868(15) 0.39217(9) 0.82457(11) 0.0336(5) Uani 1 1 d .
H10J H 0.9479 0.3604 0.8439 0.05 Uiso 1 1 calc R
H10K H 0.8723 0.4002 0.8404 0.05 Uiso 1 1 calc R
H10L H 0.9689 0.4185 0.8383 0.05 Uiso 1 1 calc R
C109 C 0.82988(15) 0.46587(8) 0.72584(14) 0.0396(6) Uani 1 1 d .
H10M H 0.8115 0.4613 0.7715 0.059 Uiso 1 1 calc R
H10N H 0.7798 0.4694 0.6954 0.059 Uiso 1 1 calc R
H10O H 0.865 0.4959 0.7237 0.059 Uiso 1 1 calc R
C110 C 0.87185(17) 0.43807(10) 0.57816(13) 0.0429(6) Uani 1 1 d .
H11C H 0.877 0.4171 0.5385 0.064 Uiso 1 1 calc R
H11D H 0.9075 0.4677 0.5742 0.064 Uiso 1 1 calc R
H11E H 0.8124 0.4482 0.5819 0.064 Uiso 1 1 calc R
C111 C 0.70224(12) 0.26487(8) 0.63871(10) 0.0238(4) Uani 1 1 d .
H11F H 0.6547 0.2887 0.6423 0.029 Uiso 1 1 calc R
H11G H 0.6833 0.2373 0.6089 0.029 Uiso 1 1 calc R
C112 C 0.73050(13) 0.24506(8) 0.70748(10) 0.0267(4) Uani 1 1 d .
H11H H 0.7653 0.2147 0.7026 0.032 Uiso 1 1 calc R
H11I H 0.6801 0.2362 0.7328 0.032 Uiso 1 1 calc R
C113 C 0.76070(13) 0.32134(8) 0.52462(10) 0.0230(4) Uani 1 1 d .
C114 C 0.67903(14) 0.33904(10) 0.51130(12) 0.0381(6) Uani 1 1 d .
H114 H 0.6375 0.336 0.5441 0.046 Uiso 1 1 calc R
C115 C 0.65750(16) 0.36122(11) 0.45027(12) 0.0455(7) Uani 1 1 d .
H115 H 0.6013 0.3732 0.4417 0.055 Uiso 1 1 calc R
C116 C 0.71643(16) 0.36615(9) 0.40200(11) 0.0371(5) Uani 1 1 d .
H116 H 0.7008 0.3809 0.3602 0.044 Uiso 1 1 calc R
C117 C 0.79829(15) 0.34947(9) 0.41490(11) 0.0334(5) Uani 1 1 d .
H117 H 0.8398 0.3533 0.3823 0.04 Uiso 1 1 calc R
C118 C 0.81980(14) 0.32716(8) 0.47563(10) 0.0283(4) Uani 1 1 d .
H118 H 0.8763 0.3156 0.484 0.034 Uiso 1 1 calc R
C119 C 0.85523(12) 0.24029(7) 0.58014(9) 0.0218(4) Uani 1 1 d .
C120 C 0.81775(14) 0.20676(8) 0.53421(10) 0.0273(4) Uani 1 1 d .
H120 H 0.7643 0.2146 0.5129 0.033 Uiso 1 1 calc R
C121 C 0.85755(15) 0.16234(8) 0.51950(11) 0.0314(5) Uani 1 1 d .
H121 H 0.8309 0.1397 0.4887 0.038 Uiso 1 1 calc R
C122 C 0.93598(16) 0.15078(8) 0.54953(11) 0.0336(5) Uani 1 1 d .
H122 H 0.9633 0.1204 0.5393 0.04 Uiso 1 1 calc R
C123 C 0.97444(14) 0.18368(8) 0.59450(11) 0.0306(5) Uani 1 1 d .
H123 H 1.0284 0.1759 0.6149 0.037 Uiso 1 1 calc R
C124 C 0.93432(13) 0.22805(8) 0.60988(10) 0.0251(4) Uani 1 1 d .
H124 H 0.9611 0.2503 0.641 0.03 Uiso 1 1 calc R
C125 C 0.72180(12) 0.31167(8) 0.81944(10) 0.0241(4) Uani 1 1 d .
C126 C 0.68832(13) 0.27495(9) 0.86039(11) 0.0291(5) Uani 1 1 d .
H126 H 0.7011 0.2409 0.8527 0.035 Uiso 1 1 calc R
C127 C 0.63672(14) 0.28777(10) 0.91201(11) 0.0365(6) Uani 1 1 d .
H127 H 0.6139 0.2626 0.9393 0.044 Uiso 1 1 calc R
C128 C 0.61851(15) 0.33725(11) 0.92376(12) 0.0421(6) Uani 1 1 d .
H128 H 0.5836 0.346 0.9594 0.051 Uiso 1 1 calc R
C129 C 0.65084(16) 0.37376(10) 0.88404(12) 0.0396(6) Uani 1 1 d .
H129 H 0.6384 0.4077 0.8924 0.047 Uiso 1 1 calc R
C130 C 0.70195(14) 0.36103(9) 0.83134(11) 0.0292(5) Uani 1 1 d .
H130 H 0.7232 0.3864 0.8035 0.035 Uiso 1 1 calc R
C131 C 0.87083(12) 0.25664(7) 0.80487(10) 0.0207(4) Uani 1 1 d .
C132 C 0.91486(13) 0.21639(8) 0.77898(10) 0.0249(4) Uani 1 1 d .
H132 H 0.9004 0.2048 0.7352 0.03 Uiso 1 1 calc R
C133 C 0.97975(13) 0.19314(8) 0.81671(11) 0.0287(4) Uani 1 1 d .
H133 H 1.0092 0.1658 0.7984 0.034 Uiso 1 1 calc R
C134 C 1.00172(13) 0.20948(8) 0.88048(11) 0.0286(5) Uani 1 1 d .
H134 H 1.0468 0.1939 0.9057 0.034 Uiso 1 1 calc R
C135 C 0.95759(12) 0.24869(8) 0.90749(10) 0.0250(4) Uani 1 1 d .
H135 H 0.9718 0.2597 0.9516 0.03 Uiso 1 1 calc R
C136 C 0.89257(12) 0.27201(7) 0.87013(10) 0.0218(4) Uani 1 1 d .
H136 H 0.8625 0.2988 0.8892 0.026 Uiso 1 1 calc R
C137 C 0.73042(12) 0.37488(7) 0.67208(9) 0.0211(4) Uani 1 1 d .
C138 C 0.66236(12) 0.39621(8) 0.66428(10) 0.0237(4) Uani 1 1 d .
C139 C 0.41025(16) 0.33161(9) 0.82781(11) 0.0341(5) Uani 1 1 d .
H139 H 0.4387 0.3611 0.8424 0.041 Uiso 1 1 calc R
C140 C 0.58561(12) 0.42383(8) 0.66395(10) 0.0238(4) Uani 1 1 d .
C141 C 0.55200(13) 0.45385(8) 0.61604(11) 0.0282(4) Uani 1 1 d .
C142 C 0.59026(17) 0.46423(11) 0.55076(13) 0.0466(7) Uani 1 1 d .
H14A H 0.6054 0.4995 0.5483 0.07 Uiso 1 1 calc R
H14B H 0.5491 0.4561 0.5143 0.07 Uiso 1 1 calc R
H14C H 0.6414 0.4439 0.5467 0.07 Uiso 1 1 calc R
C143 C 0.45977(13) 0.47069(8) 0.71833(11) 0.0288(5) Uani 1 1 d .
C144 C 0.41405(13) 0.49479(8) 0.76312(12) 0.0298(5) Uani 1 1 d .
C145 C 0.31625(15) 0.55731(9) 0.82341(14) 0.0375(6) Uani 1 1 d .
C146 C 0.25479(17) 0.60012(10) 0.82945(17) 0.0526(7) Uani 1 1 d .
H14D H 0.2362 0.602 0.8754 0.079 Uiso 1 1 calc R
H14E H 0.2053 0.5948 0.7989 0.079 Uiso 1 1 calc R
H14F H 0.283 0.6313 0.818 0.079 Uiso 1 1 calc R
C147 C 0.34580(15) 0.52761(9) 0.87146(13) 0.0383(6) Uani 1 1 d .
C148 C 0.3261(2) 0.52905(12) 0.94450(15) 0.0563(8) Uani 1 1 d .
H14G H 0.2913 0.5584 0.9532 0.084 Uiso 1 1 calc R
H14H H 0.3792 0.5308 0.9717 0.084 Uiso 1 1 calc R
H14I H 0.2948 0.4989 0.956 0.084 Uiso 1 1 calc R
S11 S 0.52778(3) 0.42052(2) 0.73868(3) 0.03104(12) Uani 1 1 d .
S12 S 0.45732(3) 0.48556(2) 0.63287(3) 0.03328(13) Uani 1 1 d .
S13 S 0.41338(4) 0.47884(2) 0.84819(3) 0.03809(14) Uani 1 1 d .
S14 S 0.34743(4) 0.54529(2) 0.74206(3) 0.03693(14) Uani 1 1 d .

loop_
_atom_site_aniso_label
_atom_site_aniso_U_11
_atom_site_aniso_U_22
_atom_site_aniso_U_33
_atom_site_aniso_U_23
_atom_site_aniso_U_13
_atom_site_aniso_U_12
Fe1 0.01335(12) 0.01627(13) 0.02124(13) 0.00012(10) -0.00056(10) -0.00043(9)
P1 0.0158(2) 0.0186(2) 0.0200(2) 0.00109(19) 0.00078(17) 0.00042(18)
P2 0.0165(2) 0.0192(2) 0.0199(2) -0.00039(19) -0.00035(17) -0.00078(18)
C1 0.0168(9) 0.0254(10) 0.0321(11) 0.0004(9) 0.0032(8) 0.0052(8)
C2 0.0181(9) 0.0202(10) 0.0321(11) -0.0013(8) -0.0001(8) 0.0041(7)
C3 0.0194(9) 0.0185(10) 0.0333(11) 0.0033(8) -0.0042(8) 0.0050(7)
C4 0.0177(9) 0.0224(10) 0.0354(11) -0.0008(9) -0.0062(8) 0.0043(8)
C5 0.0130(8) 0.0230(10) 0.0413(12) 0.0008(9) 0.0000(8) 0.0023(7)
C6 0.0295(11) 0.0441(14) 0.0374(13) -0.0003(11) 0.0102(10) 0.0093(10)
C7 0.0303(11) 0.0230(11) 0.0445(13) -0.0061(10) -0.0019(10) 0.0011(9)
C8 0.0386(12) 0.0279(12) 0.0367(12) 0.0090(10) 0.0013(10) 0.0028(10)
C9 0.0313(11) 0.0335(12) 0.0407(13) -0.0029(10) -0.0145(10) 0.0040(9)
C10 0.0168(10) 0.0332(13) 0.0603(16) 0.0033(11) 0.0058(10) -0.0032(9)
C11 0.0206(9) 0.0231(10) 0.0250(10) 0.0002(8) 0.0016(7) 0.0058(8)
C12 0.0169(9) 0.0254(10) 0.0233(10) -0.0005(8) 0.0010(7) 0.0034(7)
C13 0.0180(9) 0.0280(11) 0.0204(9) 0.0017(8) 0.0004(7) -0.0001(8)
C14 0.0247(10) 0.0333(12) 0.0248(10) 0.0024(9) 0.0028(8) 0.0078(9)
C15 0.0239(10) 0.0534(15) 0.0232(10) 0.0026(10) 0.0001(8) 0.0106(10)
C16 0.0235(10) 0.0539(15) 0.0235(10) -0.0045(10) -0.0014(8) -0.0046(10)
C17 0.0350(12) 0.0335(12) 0.0271(11) -0.0037(9) 0.0010(9) -0.0081(9)
C18 0.0258(10) 0.0280(11) 0.0228(10) 0.0016(8) 0.0004(8) -0.0010(8)
C19 0.0170(9) 0.0295(11) 0.0301(11) 0.0122(9) -0.0010(8) -0.0008(8)
C20 0.0328(12) 0.0320(12) 0.0422(13) 0.0125(10) -0.0092(10) -0.0085(10)
C21 0.0402(14) 0.0427(16) 0.076(2) 0.0270(15) -0.0218(14) -0.0195(12)
C22 0.0289(13) 0.082(2) 0.077(2) 0.0529(19) -0.0077(13) -0.0201(14)
C23 0.0217(11) 0.081(2) 0.0519(16) 0.0361(16) 0.0080(11) 0.0029(13)
C24 0.0209(10) 0.0464(14) 0.0358(12) 0.0140(11) 0.0042(9) 0.0050(9)
C25 0.0216(9) 0.0252(10) 0.0229(10) 0.0010(8) 0.0022(7) 0.0019(8)
C26 0.0242(10) 0.0285(11) 0.0277(10) 0.0000(9) 0.0036(8) -0.0024(8)
C27 0.0305(11) 0.0305(12) 0.0379(12) 0.0057(10) 0.0083(9) -0.0029(9)
C28 0.0423(13) 0.0386(13) 0.0306(12) 0.0118(10) 0.0098(10) 0.0063(11)
C29 0.0526(15) 0.0483(15) 0.0220(11) 0.0037(10) -0.0041(10) -0.0042(12)
C30 0.0374(12) 0.0372(13) 0.0255(11) 0.0021(9) -0.0031(9) -0.0085(10)
C31 0.0255(10) 0.0202(10) 0.0217(9) 0.0002(8) -0.0010(7) -0.0046(8)
C32 0.0313(11) 0.0289(11) 0.0309(11) -0.0061(9) 0.0084(9) -0.0050(9)
C33 0.0434(13) 0.0270(12) 0.0353(12) -0.0091(10) 0.0089(10) -0.0038(10)
C35 0.0283(11) 0.0290(12) 0.0403(13) 0.0001(10) 0.0016(9) -0.0072(9)
C36 0.0249(10) 0.0240(11) 0.0305(11) -0.0002(9) 0.0011(8) -0.0012(8)
C37 0.0198(9) 0.0192(9) 0.0194(9) -0.0008(7) -0.0001(7) 0.0023(7)
C38 0.0224(9) 0.0216(10) 0.0237(10) 0.0004(8) -0.0002(7) -0.0011(8)
C39 0.0172(9) 0.0226(10) 0.0278(10) 0.0014(8) -0.0010(7) -0.0014(7)
C40 0.0200(9) 0.0234(10) 0.0290(10) 0.0018(8) -0.0006(8) -0.0051(8)
C41 0.0336(12) 0.0445(14) 0.0308(12) -0.0076(10) 0.0056(9) -0.0148(10)
C42 0.0193(9) 0.0221(10) 0.0352(11) -0.0066(9) -0.0006(8) -0.0023(8)
C43 0.0217(10) 0.0255(11) 0.0365(12) -0.0075(9) 0.0027(8) -0.0043(8)
C44 0.0314(11) 0.0333(12) 0.0366(12) 0.0016(10) 0.0038(9) -0.0009(9)
C45 0.0551(16) 0.0475(16) 0.0354(13) 0.0029(12) 0.0057(12) -0.0022(13)
C46 0.0303(11) 0.0264(11) 0.0419(13) 0.0021(10) 0.0062(9) -0.0010(9)
C47 0.0429(14) 0.0305(13) 0.0581(17) 0.0033(12) 0.0137(12) -0.0058(11)
S1 0.0200(2) 0.0273(3) 0.0342(3) -0.0060(2) -0.0011(2) -0.00683(19)
S2 0.0214(2) 0.0254(3) 0.0412(3) -0.0108(2) 0.0052(2) -0.0066(2)
S3 0.0304(3) 0.0268(3) 0.0415(3) -0.0090(2) 0.0088(2) -0.0094(2)
S4 0.0364(3) 0.0360(3) 0.0378(3) -0.0111(3) 0.0077(2) -0.0114(2)
Fe2 0.01563(12) 0.01737(14) 0.01967(13) 0.00010(10) 0.00122(10) 0.00016(10)
P11 0.0182(2) 0.0212(2) 0.0181(2) 0.00001(19) 0.00034(18) -0.00057(18)
P12 0.0177(2) 0.0214(3) 0.0185(2) 0.00063(19) 0.00073(17) -0.00142(18)
C101 0.0224(9) 0.0247(11) 0.0326(11) -0.0004(9) 0.0067(8) -0.0066(8)
C102 0.0171(9) 0.0204(10) 0.0342(11) -0.0010(8) 0.0014(8) -0.0029(7)
C103 0.0201(9) 0.0210(10) 0.0317(11) -0.0034(8) -0.0022(8) -0.0032(7)
C104 0.0207(9) 0.0180(10) 0.0405(12) -0.0010(9) -0.0010(8) -0.0016(8)
C105 0.0260(10) 0.0216(10) 0.0360(12) 0.0050(9) 0.0003(9) -0.0052(8)
C106 0.0337(12) 0.0467(15) 0.0411(14) -0.0015(11) 0.0176(10) -0.0071(11)
C107 0.0201(10) 0.0276(11) 0.0464(13) 0.0004(10) -0.0033(9) 0.0018(8)
C108 0.0321(11) 0.0359(13) 0.0322(12) -0.0102(10) -0.0040(9) -0.0057(9)
C109 0.0333(12) 0.0226(11) 0.0624(17) -0.0092(11) -0.0047(11) 0.0053(9)
C110 0.0497(15) 0.0330(13) 0.0456(15) 0.0159(11) -0.0030(12) -0.0072(11)
C111 0.0219(9) 0.0272(11) 0.0223(10) 0.0000(8) 0.0000(7) -0.0060(8)
C112 0.0293(10) 0.0258(11) 0.0248(10) 0.0015(8) -0.0022(8) -0.0100(8)
C113 0.0261(10) 0.0238(10) 0.0188(9) -0.0001(8) -0.0017(7) -0.0001(8)
C114 0.0247(11) 0.0625(17) 0.0270(11) 0.0075(11) -0.0002(9) 0.0039(11)
C115 0.0324(12) 0.074(2) 0.0300(12) 0.0105(12) -0.0023(10) 0.0138(12)
C116 0.0485(14) 0.0391(14) 0.0234(11) 0.0064(10) -0.0013(10) 0.0074(11)
C117 0.0419(13) 0.0336(13) 0.0253(11) 0.0037(9) 0.0085(9) 0.0031(10)
C118 0.0301(11) 0.0298(11) 0.0253(10) 0.0011(9) 0.0053(8) 0.0048(9)
C119 0.0254(9) 0.0211(10) 0.0191(9) 0.0003(8) 0.0036(7) -0.0005(8)
C120 0.0304(11) 0.0282(11) 0.0230(10) 0.0005(8) -0.0021(8) -0.0015(9)
C121 0.0460(13) 0.0229(11) 0.0252(11) -0.0025(9) 0.0024(9) -0.0034(9)
C122 0.0464(13) 0.0230(11) 0.0319(12) 0.0010(9) 0.0085(10) 0.0069(10)
C123 0.0285(11) 0.0294(12) 0.0339(12) 0.0041(9) 0.0022(9) 0.0058(9)
C124 0.0270(10) 0.0263(11) 0.0222(10) 0.0004(8) 0.0020(8) -0.0024(8)
C125 0.0163(9) 0.0335(11) 0.0226(10) 0.0037(8) 0.0012(7) 0.0027(8)
C126 0.0204(9) 0.0378(12) 0.0291(11) 0.0068(9) 0.0018(8) 0.0003(9)
C127 0.0211(10) 0.0592(16) 0.0293(11) 0.0128(11) 0.0029(8) 0.0013(10)
C128 0.0298(12) 0.0711(19) 0.0259(11) 0.0049(12) 0.0081(9) 0.0163(12)
C129 0.0428(13) 0.0470(15) 0.0294(12) 0.0017(11) 0.0068(10) 0.0182(11)
C130 0.0295(11) 0.0340(12) 0.0241(10) 0.0038(9) 0.0023(8) 0.0077(9)
C131 0.0203(9) 0.0203(10) 0.0217(9) 0.0040(8) 0.0028(7) -0.0023(7)
C132 0.0277(10) 0.0238(10) 0.0236(10) -0.0016(8) 0.0053(8) -0.0013(8)
C133 0.0277(10) 0.0231(11) 0.0357(12) -0.0005(9) 0.0062(9) 0.0039(8)
C134 0.0221(10) 0.0279(11) 0.0355(12) 0.0057(9) -0.0007(8) 0.0019(8)
C135 0.0223(9) 0.0289(11) 0.0238(10) 0.0012(8) 0.0008(8) -0.0031(8)
C136 0.0199(9) 0.0222(10) 0.0236(10) -0.0006(8) 0.0032(7) -0.0003(7)
C137 0.0225(9) 0.0221(10) 0.0189(9) 0.0014(8) 0.0025(7) -0.0021(8)
C138 0.0223(9) 0.0241(10) 0.0246(10) 0.0008(8) 0.0003(8) -0.0004(8)
C139 0.0448(13) 0.0245(11) 0.0332(12) -0.0012(9) 0.0018(10) -0.0117(10)
C140 0.0185(9) 0.0225(10) 0.0302(10) -0.0001(8) -0.0002(8) -0.0004(8)
C141 0.0226(10) 0.0308(11) 0.0310(11) 0.0019(9) -0.0013(8) 0.0049(8)
C142 0.0470(15) 0.0577(17) 0.0356(13) 0.0121(12) 0.0075(11) 0.0226(13)
C143 0.0214(10) 0.0288(11) 0.0362(12) 0.0068(9) 0.0025(8) 0.0032(8)
C144 0.0238(10) 0.0262(11) 0.0396(12) 0.0073(9) 0.0038(9) 0.0029(8)
C145 0.0281(11) 0.0264(12) 0.0589(16) -0.0064(11) 0.0107(11) -0.0038(9)
C146 0.0377(14) 0.0311(14) 0.090(2) -0.0105(14) 0.0128(14) 0.0038(11)
C147 0.0333(12) 0.0322(13) 0.0506(15) -0.0057(11) 0.0141(11) -0.0039(10)
C148 0.0587(18) 0.0561(19) 0.0558(18) -0.0127(15) 0.0216(14) -0.0116(15)
S11 0.0264(3) 0.0298(3) 0.0374(3) 0.0106(2) 0.0078(2) 0.0083(2)
S12 0.0246(3) 0.0390(3) 0.0361(3) 0.0084(2) -0.0003(2) 0.0104(2)
S13 0.0385(3) 0.0370(3) 0.0394(3) 0.0080(3) 0.0092(3) 0.0069(3)
S14 0.0299(3) 0.0307(3) 0.0507(4) 0.0092(3) 0.0072(2) 0.0101(2)

loop_
_atom_type_symbol
_atom_type_description
_atom_type_scat_dispersion_real
_atom_type_scat_dispersion_imag
_atom_type_scat_source
C C 0.0033 0.0016 'International Tables Vol C Tables 4.2.6.8 and 6.1.1.4'
H H 0 0 'International Tables Vol C Tables 4.2.6.8 and 6.1.1.4'
Fe Fe 0.3463 0.8444 'International Tables Vol C Tables 4.2.6.8 and 6.1.1.4'
P P 0.1023 0.0942 'International Tables Vol C Tables 4.2.6.8 and 6.1.1.4'
S S 0.1246 0.1234 'International Tables Vol C Tables 4.2.6.8 and 6.1.1.4'

loop_
_geom_angle_atom_site_label_1
_geom_angle_atom_site_label_2
_geom_angle_atom_site_label_3
_geom_angle
C37 Fe1 C3 95.53(8)
C37 Fe1 C2 86.68(8)
C3 Fe1 C2 39.64(8)
C37 Fe1 C1 114.70(8)
C3 Fe1 C1 66.32(8)
C2 Fe1 C1 38.88(8)
C37 Fe1 C4 133.52(8)
C3 Fe1 C4 39.55(8)
C2 Fe1 C4 65.55(8)
C1 Fe1 C4 65.54(8)
C37 Fe1 C5 151.87(8)
C3 Fe1 C5 66.33(8)
C2 Fe1 C5 65.55(8)
C1 Fe1 C5 39.30(8)
C4 Fe1 C5 38.95(8)
C37 Fe1 P2 86.64(6)
C3 Fe1 P2 107.30(6)
C2 Fe1 P2 145.13(6)
C1 Fe1 P2 157.76(6)
C4 Fe1 P2 95.63(6)
C5 Fe1 P2 118.50(6)
C37 Fe1 P1 85.48(6)
C3 Fe1 P1 167.27(6)
C2 Fe1 P1 128.02(6)
C1 Fe1 P1 101.71(6)
C4 Fe1 P1 141.01(6)
C5 Fe1 P1 107.58(6)
P2 Fe1 P1 85.42(2)
C13 P1 C19 99.61(9)
C13 P1 C11 102.73(9)
C19 P1 C11 102.11(10)
C13 P1 Fe1 118.77(7)
C19 P1 Fe1 121.24(6)
C11 P1 Fe1 109.74(6)
C31 P2 C25 102.08(9)
C31 P2 C12 100.64(9)
C25 P2 C12 103.17(9)
C31 P2 Fe1 121.21(7)
C25 P2 Fe1 120.22(7)
C12 P2 Fe1 106.54(7)
C2 C1 C5 107.96(18)
C2 C1 C6 126.8(2)
C5 C1 C6 124.4(2)
C2 C1 Fe1 70.28(11)
C5 C1 Fe1 70.53(11)
C6 C1 Fe1 133.34(15)
C1 C2 C3 108.48(18)
C1 C2 C7 126.6(2)
C3 C2 C7 124.61(19)
C1 C2 Fe1 70.84(11)
C3 C2 Fe1 68.90(11)
C7 C2 Fe1 130.60(14)
C4 C3 C2 107.45(18)
C4 C3 C8 126.6(2)
C2 C3 C8 125.75(19)
C4 C3 Fe1 71.86(11)
C2 C3 Fe1 71.46(11)
C8 C3 Fe1 126.27(15)
C5 C4 C3 108.29(18)
C5 C4 C9 127.73(19)
C3 C4 C9 123.3(2)
C5 C4 Fe1 70.63(11)
C3 C4 Fe1 68.59(11)
C9 C4 Fe1 133.80(15)
C4 C5 C1 107.71(18)
C4 C5 C10 128.0(2)
C1 C5 C10 123.3(2)
C4 C5 Fe1 70.42(11)
C1 C5 Fe1 70.17(11)
C10 C5 Fe1 133.64(15)
C1 C6 H6A 109.5
C1 C6 H6B 109.5
H6A C6 H6B 109.5
C1 C6 H6C 109.5
H6A C6 H6C 109.5
H6B C6 H6C 109.5
C2 C7 H7A 109.5
C2 C7 H7B 109.5
H7A C7 H7B 109.5
C2 C7 H7C 109.5
H7A C7 H7C 109.5
H7B C7 H7C 109.5
C3 C8 H8A 109.5
C3 C8 H8B 109.5
H8A C8 H8B 109.5
C3 C8 H8C 109.5
H8A C8 H8C 109.5
H8B C8 H8C 109.5
C4 C9 H9A 109.5
C4 C9 H9B 109.5
H9A C9 H9B 109.5
C4 C9 H9C 109.5
H9A C9 H9C 109.5
H9B C9 H9C 109.5
C5 C10 H10A 109.5
C5 C10 H10B 109.5
H10A C10 H10B 109.5
C5 C10 H10C 109.5
H10A C10 H10C 109.5
H10B C10 H10C 109.5
C12 C11 P1 110.88(13)
C12 C11 H11A 109.5
P1 C11 H11A 109.5
C12 C11 H11B 109.5
P1 C11 H11B 109.5
H11A C11 H11B 108.1
C11 C12 P2 107.13(13)
C11 C12 H12A 110.3
P2 C12 H12A 110.3
C11 C12 H12B 110.3
P2 C12 H12B 110.3
H12A C12 H12B 108.5
C18 C13 C14 118.44(19)
C18 C13 P1 119.99(15)
C14 C13 P1 121.56(16)
C15 C14 C13 120.3(2)
C15 C14 H14 119.8
C13 C14 H14 119.8
C16 C15 C14 120.7(2)
C16 C15 H15 119.7
C14 C15 H15 119.7
C17 C16 C15 119.7(2)
C17 C16 H16 120.2
C15 C16 H16 120.2
C16 C17 C18 119.9(2)
C16 C17 H17 120
C18 C17 H17 120
C13 C18 C17 120.9(2)
C13 C18 H18 119.5
C17 C18 H18 119.5
C20 C19 C24 118.4(2)
C20 C19 P1 121.19(17)
C24 C19 P1 120.33(18)
C21 C20 C19 120.7(3)
C21 C20 H20 119.7
C19 C20 H20 119.7
C22 C21 C20 119.5(3)
C22 C21 H21 120.3
C20 C21 H21 120.3
C23 C22 C21 120.5(2)
C23 C22 H22 119.8
C21 C22 H22 119.8
C22 C23 C24 120.4(3)
C22 C23 H23 119.8
C24 C23 H23 119.8
C23 C24 C19 120.6(3)
C23 C24 H24 119.7
C19 C24 H24 119.7
C30 C25 C26 118.06(19)
C30 C25 P2 122.84(16)
C26 C25 P2 119.07(15)
C27 C26 C25 121.0(2)
C27 C26 H26 119.5
C25 C26 H26 119.5
C28 C27 C26 120.2(2)
C28 C27 H27 119.9
C26 C27 H27 119.9
C29 C28 C27 119.6(2)
C29 C28 H28 120.2
C27 C28 H28 120.2
C28 C29 C30 120.2(2)
C28 C29 H29 119.9
C30 C29 H29 119.9
C25 C30 C29 120.9(2)
C25 C30 H30 119.5
C29 C30 H30 119.5
C36 C31 C32 117.94(19)
C36 C31 P2 120.19(16)
C32 C31 P2 121.84(15)
C33 C32 C31 120.6(2)
C33 C32 H32 119.7
C31 C32 H32 119.7
C139 C33 C32 120.3(2)
C139 C33 H33 119.9
C32 C33 H33 119.9
C139 C35 C36 119.8(2)
C139 C35 H35 120.1
C36 C35 H35 120.1
C35 C36 C31 121.3(2)
C35 C36 H36 119.3
C31 C36 H36 119.3
C38 C37 Fe1 176.39(18)
C37 C38 C39 175.4(2)
C40 C39 C38 127.94(19)
C40 C39 S2 115.29(15)
C38 C39 S2 116.77(15)
C39 C40 C41 125.62(18)
C39 C40 S1 116.82(16)
C41 C40 S1 117.55(15)
C40 C41 H41A 109.5
C40 C41 H41B 109.5
H41A C41 H41B 109.5
C40 C41 H41C 109.5
H41A C41 H41C 109.5
H41B C41 H41C 109.5
C43 C42 S2 123.70(17)
C43 C42 S1 124.17(16)
S2 C42 S1 112.12(12)
C42 C43 S4 122.33(16)
C42 C43 S3 123.83(17)
S4 C43 S3 113.82(12)
C46 C44 C45 128.2(2)
C46 C44 S4 117.22(18)
C45 C44 S4 114.47(18)
C44 C45 H45A 109.5
C44 C45 H45B 109.5
H45A C45 H45B 109.5
C44 C45 H45C 109.5
H45A C45 H45C 109.5
H45B C45 H45C 109.5
C44 C46 C47 128.0(2)
C44 C46 S3 117.01(18)
C47 C46 S3 114.96(18)
C46 C47 H47A 109.5
C46 C47 H47B 109.5
H47A C47 H47B 109.5
C46 C47 H47C 109.5
H47A C47 H47C 109.5
H47B C47 H47C 109.5
C42 S1 C40 94.41(10)
C42 S2 C39 94.63(10)
C43 S3 C46 95.67(11)
C43 S4 C44 95.87(11)
C137 Fe2 C105 94.17(8)
C137 Fe2 C104 85.68(8)
C105 Fe2 C104 39.41(9)
C137 Fe2 C103 114.46(8)
C105 Fe2 C103 66.03(8)
C104 Fe2 C103 38.96(8)
C137 Fe2 C102 151.10(8)
C105 Fe2 C102 66.07(8)
C104 Fe2 C102 65.60(8)
C103 Fe2 C102 39.29(8)
C137 Fe2 C101 131.95(8)
C105 Fe2 C101 39.42(8)
C104 Fe2 C101 65.46(8)
C103 Fe2 C101 65.40(8)
C102 Fe2 C101 38.84(8)
C137 Fe2 P11 83.80(6)
C105 Fe2 P11 110.03(6)
C104 Fe2 P11 146.60(6)
C103 Fe2 P11 161.18(6)
C102 Fe2 P11 121.89(6)
C101 Fe2 P11 99.44(6)
C137 Fe2 P12 89.53(6)
C105 Fe2 P12 164.28(6)
C104 Fe2 P12 126.02(6)
C103 Fe2 P12 98.55(6)
C102 Fe2 P12 104.36(6)
C101 Fe2 P12 138.45(6)
P11 Fe2 P12 85.54(2)
C113 P11 C111 105.55(9)
C113 P11 C119 100.89(9)
C111 P11 C119 98.66(9)
C113 P11 Fe2 118.20(7)
C111 P11 Fe2 106.31(7)
C119 P11 Fe2 124.35(7)
C131 P12 C125 98.75(9)
C131 P12 C112 102.88(9)
C125 P12 C112 101.80(10)
C131 P12 Fe2 119.17(6)
C125 P12 Fe2 121.75(7)
C112 P12 Fe2 109.71(7)
C102 C101 C105 108.40(18)
C102 C101 C106 125.6(2)
C105 C101 C106 125.1(2)
C102 C101 Fe2 70.54(11)
C105 C101 Fe2 69.18(12)
C106 C101 Fe2 134.62(16)
C101 C102 C103 107.65(18)
C101 C102 C107 125.79(19)
C103 C102 C107 125.4(2)
C101 C102 Fe2 70.62(11)
C103 C102 Fe2 70.04(11)
C107 C102 Fe2 134.39(15)
C104 C103 C102 108.07(19)
C104 C103 C108 125.3(2)
C102 C103 C108 125.97(19)
C104 C103 Fe2 70.39(11)
C102 C103 Fe2 70.67(11)
C108 C103 Fe2 131.86(15)
C103 C104 C105 108.41(18)
C103 C104 C109 126.0(2)
C105 C104 C109 125.3(2)
C103 C104 Fe2 70.64(11)
C105 C104 Fe2 69.65(12)
C109 C104 Fe2 130.33(15)
C104 C105 C101 107.42(19)
C104 C105 C110 125.1(2)
C101 C105 C110 127.0(2)
C104 C105 Fe2 70.94(12)
C101 C105 Fe2 71.40(12)
C110 C105 Fe2 128.55(16)
C101 C106 H10D 109.5
C101 C106 H10E 109.5
H10D C106 H10E 109.5
C101 C106 H10F 109.5
H10D C106 H10F 109.5
H10E C106 H10F 109.5
C102 C107 H10G 109.5
C102 C107 H10H 109.5
H10G C107 H10H 109.5
C102 C107 H10I 109.5
H10G C107 H10I 109.5
H10H C107 H10I 109.5
C103 C108 H10J 109.5
C103 C108 H10K 109.5
H10J C108 H10K 109.5
C103 C108 H10L 109.5
H10J C108 H10L 109.5
H10K C108 H10L 109.5
C104 C109 H10M 109.5
C104 C109 H10N 109.5
H10M C109 H10N 109.5
C104 C109 H10O 109.5
H10M C109 H10O 109.5
H10N C109 H10O 109.5
C105 C110 H11C 109.5
C105 C110 H11D 109.5
H11C C110 H11D 109.5
C105 C110 H11E 109.5
H11C C110 H11E 109.5
H11D C110 H11E 109.5
C112 C111 P11 105.90(13)
C112 C111 H11F 110.6
P11 C111 H11F 110.6
C112 C111 H11G 110.6
P11 C111 H11G 110.6
H11F C111 H11G 108.7
C111 C112 P12 109.38(14)
C111 C112 H11H 109.8
P12 C112 H11H 109.8
C111 C112 H11I 109.8
P12 C112 H11I 109.8
H11H C112 H11I 108.2
C114 C113 C118 117.98(19)
C114 C113 P11 122.87(16)
C118 C113 P11 118.91(15)
C113 C114 C115 120.4(2)
C113 C114 H114 119.8
C115 C114 H114 119.8
C116 C115 C114 120.9(2)
C116 C115 H115 119.5
C114 C115 H115 119.5
C115 C116 C117 119.4(2)
C115 C116 H116 120.3
C117 C116 H116 120.3
C116 C117 C118 119.7(2)
C116 C117 H117 120.1
C118 C117 H117 120.1
C117 C118 C113 121.6(2)
C117 C118 H118 119.2
C113 C118 H118 119.2
C124 C119 C120 118.13(19)
C124 C119 P11 121.45(15)
C120 C119 P11 120.18(15)
C121 C120 C119 120.9(2)
C121 C120 H120 119.6
C119 C120 H120 119.6
C122 C121 C120 120.2(2)
C122 C121 H121 119.9
C120 C121 H121 119.9
C123 C122 C121 119.8(2)
C123 C122 H122 120.1
C121 C122 H122 120.1
C122 C123 C124 120.2(2)
C122 C123 H123 119.9
C124 C123 H123 119.9
C123 C124 C119 120.9(2)
C123 C124 H124 119.6
C119 C124 H124 119.6
C130 C125 C126 118.69(19)
C130 C125 P12 121.69(16)
C126 C125 P12 119.58(16)
C127 C126 C125 120.6(2)
C127 C126 H126 119.7
C125 C126 H126 119.7
C128 C127 C126 119.9(2)
C128 C127 H127 120
C126 C127 H127 120
C129 C128 C127 120.2(2)
C129 C128 H128 119.9
C127 C128 H128 119.9
C128 C129 C130 120.2(2)
C128 C129 H129 119.9
C130 C129 H129 119.9
C125 C130 C129 120.4(2)
C125 C130 H130 119.8
C129 C130 H130 119.8
C132 C131 C136 118.07(18)
C132 C131 P12 122.31(15)
C136 C131 P12 119.31(15)
C133 C132 C131 120.67(19)
C133 C132 H132 119.7
C131 C132 H132 119.7
C134 C133 C132 120.5(2)
C134 C133 H133 119.7
C132 C133 H133 119.7
C133 C134 C135 119.59(19)
C133 C134 H134 120.2
C135 C134 H134 120.2
C134 C135 C136 120.16(19)
C134 C135 H135 119.9
C136 C135 H135 119.9
C135 C136 C131 120.94(19)
C135 C136 H136 119.5
C131 C136 H136 119.5
C138 C137 Fe2 174.35(18)
C137 C138 C140 172.2(2)
C35 C139 C33 120.0(2)
C35 C139 H139 120
C33 C139 H139 120
C141 C140 C138 128.8(2)
C141 C140 S11 115.39(16)
C138 C140 S11 115.79(15)
C140 C141 C142 125.3(2)
C140 C141 S12 117.59(17)
C142 C141 S12 117.08(16)
C141 C142 H14A 109.5
C141 C142 H14B 109.5
H14A C142 H14B 109.5
C141 C142 H14C 109.5
H14A C142 H14C 109.5
H14B C142 H14C 109.5
C144 C143 S12 123.56(17)
C144 C143 S11 123.64(17)
S12 C143 S11 112.80(12)
C143 C144 S14 123.00(18)
C143 C144 S13 123.87(17)
S14 C144 S13 113.13(13)
C147 C145 C146 127.5(3)
C147 C145 S14 117.58(19)
C146 C145 S14 114.9(2)
C145 C146 H14D 109.5
C145 C146 H14E 109.5
H14D C146 H14E 109.5
C145 C146 H14F 109.5
H14D C146 H14F 109.5
H14E C146 H14F 109.5
C145 C147 C148 127.6(2)
C145 C147 S13 117.0(2)
C148 C147 S13 115.3(2)
C147 C148 H14G 109.5
C147 C148 H14H 109.5
H14G C148 H14H 109.5
C147 C148 H14I 109.5
H14G C148 H14I 109.5
H14H C148 H14I 109.5
C143 S11 C140 95.44(10)
C143 S12 C141 95.39(10)
C144 S13 C147 96.00(12)
C145 S14 C144 96.18(12)

loop_
_geom_bond_atom_site_label_1
_geom_bond_atom_site_label_2
_geom_bond_distance
Fe1 C37 1.8979(19)
Fe1 C3 2.0915(19)
Fe1 C2 2.125(2)
Fe1 C1 2.133(2)
Fe1 C4 2.1348(19)
Fe1 C5 2.1376(19)
Fe1 P2 2.1730(6)
Fe1 P1 2.1750(5)
P1 C13 1.841(2)
P1 C19 1.842(2)
P1 C11 1.8708(19)
P2 C31 1.839(2)
P2 C25 1.840(2)
P2 C12 1.8426(19)
C1 C2 1.417(3)
C1 C5 1.436(3)
C1 C6 1.499(3)
C2 C3 1.430(3)
C2 C7 1.499(3)
C3 C4 1.430(3)
C3 C8 1.490(3)
C4 C5 1.424(3)
C4 C9 1.503(3)
C5 C10 1.503(3)
C6 H6A 0.98
C6 H6B 0.98
C6 H6C 0.98
C7 H7A 0.98
C7 H7B 0.98
C7 H7C 0.98
C8 H8A 0.98
C8 H8B 0.98
C8 H8C 0.98
C9 H9A 0.98
C9 H9B 0.98
C9 H9C 0.98
C10 H10A 0.98
C10 H10B 0.98
C10 H10C 0.98
C11 C12 1.531(3)
C11 H11A 0.99
C11 H11B 0.99
C12 H12A 0.99
C12 H12B 0.99
C13 C18 1.390(3)
C13 C14 1.395(3)
C14 C15 1.389(3)
C14 H14 0.95
C15 C16 1.382(4)
C15 H15 0.95
C16 C17 1.378(3)
C16 H16 0.95
C17 C18 1.397(3)
C17 H17 0.95
C18 H18 0.95
C19 C20 1.395(3)
C19 C24 1.402(3)
C20 C21 1.393(3)
C20 H20 0.95
C21 C22 1.392(5)
C21 H21 0.95
C22 C23 1.367(5)
C22 H22 0.95
C23 C24 1.386(3)
C23 H23 0.95
C24 H24 0.95
C25 C30 1.390(3)
C25 C26 1.397(3)
C26 C27 1.386(3)
C26 H26 0.95
C27 C28 1.385(3)
C27 H27 0.95
C28 C29 1.379(4)
C28 H28 0.95
C29 C30 1.391(3)
C29 H29 0.95
C30 H30 0.95
C31 C36 1.391(3)
C31 C32 1.396(3)
C32 C33 1.388(3)
C32 H32 0.95
C33 C139 1.380(3)
C33 H33 0.95
C35 C139 1.377(3)
C35 C36 1.389(3)
C35 H35 0.95
C36 H36 0.95
C37 C38 1.218(3)
C38 C39 1.418(3)
C39 C40 1.346(3)
C39 S2 1.790(2)
C40 C41 1.492(3)
C40 S1 1.773(2)
C41 H41A 0.98
C41 H41B 0.98
C41 H41C 0.98
C42 C43 1.339(3)
C42 S2 1.754(2)
C42 S1 1.755(2)
C43 S4 1.750(2)
C43 S3 1.756(2)
C44 C46 1.331(3)
C44 C45 1.505(3)
C44 S4 1.761(2)
C45 H45A 0.98
C45 H45B 0.98
C45 H45C 0.98
C46 C47 1.506(3)
C46 S3 1.764(2)
C47 H47A 0.98
C47 H47B 0.98
C47 H47C 0.98
Fe2 C137 1.894(2)
Fe2 C105 2.106(2)
Fe2 C104 2.123(2)
Fe2 C103 2.126(2)
Fe2 C102 2.1341(19)
Fe2 C101 2.135(2)
Fe2 P11 2.1747(6)
Fe2 P12 2.1849(6)
P11 C113 1.829(2)
P11 C111 1.845(2)
P11 C119 1.851(2)
P12 C131 1.844(2)
P12 C125 1.844(2)
P12 C112 1.865(2)
C101 C102 1.420(3)
C101 C105 1.430(3)
C101 C106 1.507(3)
C102 C103 1.432(3)
C102 C107 1.502(3)
C103 C104 1.417(3)
C103 C108 1.499(3)
C104 C105 1.426(3)
C104 C109 1.493(3)
C105 C110 1.497(3)
C106 H10D 0.98
C106 H10E 0.98
C106 H10F 0.98
C107 H10G 0.98
C107 H10H 0.98
C107 H10I 0.98
C108 H10J 0.98
C108 H10K 0.98
C108 H10L 0.98
C109 H10M 0.98
C109 H10N 0.98
C109 H10O 0.98
C110 H11C 0.98
C110 H11D 0.98
C110 H11E 0.98
C111 C112 1.525(3)
C111 H11F 0.99
C111 H11G 0.99
C112 H11H 0.99
C112 H11I 0.99
C113 C114 1.386(3)
C113 C118 1.391(3)
C114 C115 1.389(3)
C114 H114 0.95
C115 C116 1.376(3)
C115 H115 0.95
C116 C117 1.378(3)
C116 H116 0.95
C117 C118 1.386(3)
C117 H117 0.95
C118 H118 0.95
C119 C124 1.396(3)
C119 C120 1.400(3)
C120 C121 1.386(3)
C120 H120 0.95
C121 C122 1.385(3)
C121 H121 0.95
C122 C123 1.383(3)
C122 H122 0.95
C123 C124 1.390(3)
C123 H123 0.95
C124 H124 0.95
C125 C130 1.386(3)
C125 C126 1.401(3)
C126 C127 1.386(3)
C126 H126 0.95
C127 C128 1.383(4)
C127 H127 0.95
C128 C129 1.375(4)
C128 H128 0.95
C129 C130 1.398(3)
C129 H129 0.95
C130 H130 0.95
C131 C132 1.397(3)
C131 C136 1.400(3)
C132 C133 1.392(3)
C132 H132 0.95
C133 C134 1.381(3)
C133 H133 0.95
C134 C135 1.385(3)
C134 H134 0.95
C135 C136 1.391(3)
C135 H135 0.95
C136 H136 0.95
C137 C138 1.219(3)
C138 C140 1.418(3)
C139 H139 0.95
C140 C141 1.345(3)
C140 S11 1.789(2)
C141 C142 1.490(3)
C141 S12 1.762(2)
C142 H14A 0.98
C142 H14B 0.98
C142 H14C 0.98
C143 C144 1.342(3)
C143 S12 1.757(2)
C143 S11 1.759(2)
C144 S14 1.755(2)
C144 S13 1.758(2)
C145 C147 1.320(4)
C145 C146 1.512(3)
C145 S14 1.753(3)
C146 H14D 0.98
C146 H14E 0.98
C146 H14F 0.98
C147 C148 1.510(4)
C147 S13 1.764(2)
C148 H14G 0.98
C148 H14H 0.98
C148 H14I 0.98

loop_
_geom_torsion_atom_site_label_1
_geom_torsion_atom_site_label_2
_geom_torsion_atom_site_label_3
_geom_torsion_atom_site_label_4
_geom_torsion
C37 Fe1 P1 C13 -46.83(9)
C3 Fe1 P1 C13 48.3(3)
C2 Fe1 P1 C13 35.38(10)
C1 Fe1 P1 C13 67.48(9)
C4 Fe1 P1 C13 132.88(12)
C5 Fe1 P1 C13 107.71(9)
P2 Fe1 P1 C13 -133.82(7)
C37 Fe1 P1 C19 -170.61(10)
C3 Fe1 P1 C19 -75.5(3)
C2 Fe1 P1 C19 -88.40(11)
C1 Fe1 P1 C19 -56.30(10)
C4 Fe1 P1 C19 9.11(13)
C5 Fe1 P1 C19 -16.06(11)
P2 Fe1 P1 C19 102.41(9)
C37 Fe1 P1 C11 70.82(9)
C3 Fe1 P1 C11 165.9(3)
C2 Fe1 P1 C11 153.02(10)
C1 Fe1 P1 C11 -174.88(9)
C4 Fe1 P1 C11 -109.47(12)
C5 Fe1 P1 C11 -134.64(9)
P2 Fe1 P1 C11 -16.17(7)
C37 Fe1 P2 C31 -165.03(9)
C3 Fe1 P2 C31 100.21(10)
C2 Fe1 P2 C31 115.67(12)
C1 Fe1 P2 C31 30.70(18)
C4 Fe1 P2 C31 61.55(10)
C5 Fe1 P2 C31 28.23(10)
P1 Fe1 P2 C31 -79.31(8)
C37 Fe1 P2 C25 65.48(9)
C3 Fe1 P2 C25 -29.28(10)
C2 Fe1 P2 C25 -13.82(12)
C1 Fe1 P2 C25 -98.79(17)
C4 Fe1 P2 C25 -67.94(9)
C5 Fe1 P2 C25 -101.26(10)
P1 Fe1 P2 C25 151.20(8)
C37 Fe1 P2 C12 -51.14(9)
C3 Fe1 P2 C12 -145.90(9)
C2 Fe1 P2 C12 -130.44(11)
C1 Fe1 P2 C12 144.59(17)
C4 Fe1 P2 C12 175.44(9)
C5 Fe1 P2 C12 142.12(9)
P1 Fe1 P2 C12 34.58(7)
C37 Fe1 C1 C2 -47.79(14)
C3 Fe1 C1 C2 37.29(12)
C4 Fe1 C1 C2 80.78(13)
C5 Fe1 C1 C2 118.30(17)
P2 Fe1 C1 C2 114.88(16)
P1 Fe1 C1 C2 -138.17(11)
C37 Fe1 C1 C5 -166.09(12)
C3 Fe1 C1 C5 -81.01(13)
C2 Fe1 C1 C5 -118.30(17)
C4 Fe1 C1 C5 -37.53(12)
P2 Fe1 C1 C5 -3.4(2)
P1 Fe1 C1 C5 103.53(12)
C37 Fe1 C1 C6 74.6(2)
C3 Fe1 C1 C6 159.7(2)
C2 Fe1 C1 C6 122.4(3)
C4 Fe1 C1 C6 -156.8(2)
C5 Fe1 C1 C6 -119.3(3)
P2 Fe1 C1 C6 -122.7(2)
P1 Fe1 C1 C6 -15.8(2)
C5 C1 C2 C3 2.0(2)
C6 C1 C2 C3 171.23(19)
Fe1 C1 C2 C3 -58.80(13)
C5 C1 C2 C7 -172.35(19)
C6 C1 C2 C7 -3.1(3)
Fe1 C1 C2 C7 126.9(2)
C5 C1 C2 Fe1 60.77(13)
C6 C1 C2 Fe1 -130.0(2)
C37 Fe1 C2 C1 137.62(13)
C3 Fe1 C2 C1 -119.59(17)
C4 Fe1 C2 C1 -80.75(13)
C5 Fe1 C2 C1 -37.78(12)
P2 Fe1 C2 C1 -143.09(11)
P1 Fe1 C2 C1 55.99(13)
C37 Fe1 C2 C3 -102.79(12)
C1 Fe1 C2 C3 119.59(17)
C4 Fe1 C2 C3 38.84(12)
C5 Fe1 C2 C3 81.81(13)
P2 Fe1 C2 C3 -23.50(16)
P1 Fe1 C2 C3 175.58(9)
C37 Fe1 C2 C7 15.3(2)
C3 Fe1 C2 C7 118.1(3)
C1 Fe1 C2 C7 -122.3(3)
C4 Fe1 C2 C7 156.9(2)
C5 Fe1 C2 C7 -160.1(2)
P2 Fe1 C2 C7 94.6(2)
P1 Fe1 C2 C7 -66.3(2)
C1 C2 C3 C4 -3.3(2)
C7 C2 C3 C4 171.18(18)
Fe1 C2 C3 C4 -63.28(13)
C1 C2 C3 C8 -178.16(19)
C7 C2 C3 C8 -3.7(3)
Fe1 C2 C3 C8 121.8(2)
C1 C2 C3 Fe1 60.01(13)
C7 C2 C3 Fe1 -125.54(19)
C37 Fe1 C3 C4 -165.74(13)
C2 Fe1 C3 C4 116.27(17)
C1 Fe1 C3 C4 79.69(13)
C5 Fe1 C3 C4 36.61(12)
P2 Fe1 C3 C4 -77.54(12)
P1 Fe1 C3 C4 100.3(3)
C37 Fe1 C3 C2 77.99(12)
C1 Fe1 C3 C2 -36.59(11)
C4 Fe1 C3 C2 -116.27(17)
C5 Fe1 C3 C2 -79.67(13)
P2 Fe1 C3 C2 166.19(10)
P1 Fe1 C3 C2 -16.0(3)
C37 Fe1 C3 C8 -43.2(2)
C2 Fe1 C3 C8 -121.2(2)
C1 Fe1 C3 C8 -157.8(2)
C4 Fe1 C3 C8 122.5(2)
C5 Fe1 C3 C8 159.1(2)
P2 Fe1 C3 C8 44.97(19)
P1 Fe1 C3 C8 -137.2(2)
C2 C3 C4 C5 3.3(2)
C8 C3 C4 C5 178.17(19)
Fe1 C3 C4 C5 -59.68(13)
C2 C3 C4 C9 -167.79(18)
C8 C3 C4 C9 7.0(3)
Fe1 C3 C4 C9 129.2(2)
C2 C3 C4 Fe1 63.02(13)
C8 C3 C4 Fe1 -122.2(2)
C37 Fe1 C4 C5 139.45(13)
C3 Fe1 C4 C5 119.69(18)
C2 Fe1 C4 C5 80.75(13)
C1 Fe1 C4 C5 37.85(12)
P2 Fe1 C4 C5 -129.84(11)
P1 Fe1 C4 C5 -40.16(16)
C37 Fe1 C4 C3 19.76(17)
C2 Fe1 C4 C3 -38.94(12)
C1 Fe1 C4 C3 -81.83(13)
C5 Fe1 C4 C3 -119.69(18)
P2 Fe1 C4 C3 110.48(12)
P1 Fe1 C4 C3 -159.84(10)
C37 Fe1 C4 C9 -96.4(2)
C3 Fe1 C4 C9 -116.2(3)
C2 Fe1 C4 C9 -155.1(2)
C1 Fe1 C4 C9 162.0(2)
C5 Fe1 C4 C9 124.2(3)
P2 Fe1 C4 C9 -5.7(2)
P1 Fe1 C4 C9 84.0(2)
C3 C4 C5 C1 -2.1(2)
C9 C4 C5 C1 168.47(19)
Fe1 C4 C5 C1 -60.56(13)
C3 C4 C5 C10 -170.92(19)
C9 C4 C5 C10 -0.3(3)
Fe1 C4 C5 C10 130.7(2)
C3 C4 C5 Fe1 58.42(13)
C9 C4 C5 Fe1 -131.0(2)
C2 C1 C5 C4 0.1(2)
C6 C1 C5 C4 -169.47(19)
Fe1 C1 C5 C4 60.72(13)
C2 C1 C5 C10 169.53(18)
C6 C1 C5 C10 -0.1(3)
Fe1 C1 C5 C10 -129.9(2)
C2 C1 C5 Fe1 -60.61(13)
C6 C1 C5 Fe1 129.8(2)
C37 Fe1 C5 C4 -90.5(2)
C3 Fe1 C5 C4 -37.15(12)
C2 Fe1 C5 C4 -80.74(13)
C1 Fe1 C5 C4 -118.13(17)
P2 Fe1 C5 C4 60.40(13)
P1 Fe1 C5 C4 154.81(11)
C37 Fe1 C5 C1 27.6(2)
C3 Fe1 C5 C1 80.97(13)
C2 Fe1 C5 C1 37.38(12)
C4 Fe1 C5 C1 118.13(17)
P2 Fe1 C5 C1 178.53(10)
P1 Fe1 C5 C1 -87.07(12)
C37 Fe1 C5 C10 145.2(2)
C3 Fe1 C5 C10 -161.4(3)
C2 Fe1 C5 C10 155.0(3)
C1 Fe1 C5 C10 117.6(3)
C4 Fe1 C5 C10 -124.3(3)
P2 Fe1 C5 C10 -63.9(2)
P1 Fe1 C5 C10 30.5(2)
C13 P1 C11 C12 117.33(14)
C19 P1 C11 C12 -139.76(14)
Fe1 P1 C11 C12 -9.92(15)
P1 C11 C12 P2 36.20(17)
C31 P2 C12 C11 78.06(15)
C25 P2 C12 C11 -176.71(14)
Fe1 P2 C12 C11 -49.22(14)
C19 P1 C13 C18 119.99(17)
C11 P1 C13 C18 -135.16(16)
Fe1 P1 C13 C18 -13.89(19)
C19 P1 C13 C14 -58.83(18)
C11 P1 C13 C14 46.02(18)
Fe1 P1 C13 C14 167.29(14)
C18 C13 C14 C15 1.0(3)
P1 C13 C14 C15 179.84(16)
C13 C14 C15 C16 -1.1(3)
C14 C15 C16 C17 0.0(3)
C15 C16 C17 C18 1.2(3)
C14 C13 C18 C17 0.2(3)
P1 C13 C18 C17 -178.70(16)
C16 C17 C18 C13 -1.3(3)
C13 P1 C19 C20 149.99(17)
C11 P1 C19 C20 44.64(19)
Fe1 P1 C19 C20 -77.65(18)
C13 P1 C19 C24 -33.32(18)
C11 P1 C19 C24 -138.68(17)
Fe1 P1 C19 C24 99.04(16)
C24 C19 C20 C21 1.3(3)
P1 C19 C20 C21 178.07(18)
C19 C20 C21 C22 0.0(4)
C20 C21 C22 C23 -1.4(4)
C21 C22 C23 C24 1.4(4)
C22 C23 C24 C19 0.0(4)
C20 C19 C24 C23 -1.3(3)
P1 C19 C24 C23 -178.10(17)
C31 P2 C25 C30 -17.0(2)
C12 P2 C25 C30 -121.12(19)
Fe1 P2 C25 C30 120.54(18)
C31 P2 C25 C26 165.09(17)
C12 P2 C25 C26 60.97(18)
Fe1 P2 C25 C26 -57.36(18)
C30 C25 C26 C27 1.8(3)
P2 C25 C26 C27 179.79(17)
C25 C26 C27 C28 -0.8(3)
C26 C27 C28 C29 -0.6(4)
C27 C28 C29 C30 1.0(4)
C26 C25 C30 C29 -1.4(3)
P2 C25 C30 C29 -179.34(19)
C28 C29 C30 C25 0.1(4)
C25 P2 C31 C36 125.94(17)
C12 P2 C31 C36 -127.97(17)
Fe1 P2 C31 C36 -11.1(2)
C25 P2 C31 C32 -56.17(19)
C12 P2 C31 C32 49.93(19)
Fe1 P2 C31 C32 166.83(15)
C36 C31 C32 C33 -1.3(3)
P2 C31 C32 C33 -179.24(18)
C31 C32 C33 C139 -0.1(4)
C139 C35 C36 C31 -1.3(3)
C32 C31 C36 C35 2.0(3)
P2 C31 C36 C35 -179.99(17)
C3 Fe1 C37 C38 -51(3)
C2 Fe1 C37 C38 -13(3)
C1 Fe1 C37 C38 15(3)
C4 Fe1 C37 C38 -64(3)
C5 Fe1 C37 C38 -4(3)
P2 Fe1 C37 C38 -158(3)
P1 Fe1 C37 C38 116(3)
Fe1 C37 C38 C39 124(3)
C37 C38 C39 C40 -157(3)
C37 C38 C39 S2 23(3)
C38 C39 C40 C41 0.0(4)
S2 C39 C40 C41 -179.93(18)
C38 C39 C40 S1 -178.99(17)
S2 C39 C40 S1 1.1(2)
S2 C42 C43 S4 4.9(3)
S1 C42 C43 S4 -175.81(12)
S2 C42 C43 S3 -176.61(12)
S1 C42 C43 S3 2.7(3)
C45 C44 C46 C47 -4.1(4)
S4 C44 C46 C47 -179.9(2)
C45 C44 C46 S3 173.9(2)
S4 C44 C46 S3 -1.9(3)
C43 C42 S1 C40 -154.3(2)
S2 C42 S1 C40 25.15(13)
C39 C40 S1 C42 -15.97(18)
C41 C40 S1 C42 164.94(18)
C43 C42 S2 C39 154.66(19)
S1 C42 S2 C39 -24.74(13)
C40 C39 S2 C42 14.44(18)
C38 C39 S2 C42 -165.52(16)
C42 C43 S3 C46 174.9(2)
S4 C43 S3 C46 -6.45(14)
C44 C46 S3 C43 5.1(2)
C47 C46 S3 C43 -176.66(18)
C42 C43 S4 C44 -175.6(2)
S3 C43 S4 C44 5.70(15)
C46 C44 S4 C43 -2.4(2)
C45 C44 S4 C43 -178.71(19)
C137 Fe2 P11 C113 60.09(10)
C105 Fe2 P11 C113 -32.10(10)
C104 Fe2 P11 C113 -12.32(13)
C103 Fe2 P11 C113 -106.4(2)
C102 Fe2 P11 C113 -105.75(10)
C101 Fe2 P11 C113 -71.48(10)
P12 Fe2 P11 C113 150.10(8)
C137 Fe2 P11 C111 -58.20(9)
C105 Fe2 P11 C111 -150.39(9)
C104 Fe2 P11 C111 -130.61(12)
C103 Fe2 P11 C111 135.3(2)
C102 Fe2 P11 C111 135.96(10)
C101 Fe2 P11 C111 170.23(9)
P12 Fe2 P11 C111 31.81(7)
C137 Fe2 P11 C119 -171.15(10)
C105 Fe2 P11 C119 96.65(10)
C104 Fe2 P11 C119 116.44(13)
C103 Fe2 P11 C119 22.3(2)
C102 Fe2 P11 C119 23.01(10)
C101 Fe2 P11 C119 57.27(10)
P12 Fe2 P11 C119 -81.14(8)
C137 Fe2 P12 C131 -167.79(10)
C105 Fe2 P12 C131 -64.0(2)
C104 Fe2 P12 C131 -83.47(10)
C103 Fe2 P12 C131 -53.11(9)
C102 Fe2 P12 C131 -13.41(10)
C101 Fe2 P12 C131 9.17(12)
P11 Fe2 P12 C131 108.39(8)
C137 Fe2 P12 C125 -44.39(10)
C105 Fe2 P12 C125 59.4(2)
C104 Fe2 P12 C125 39.92(10)
C103 Fe2 P12 C125 70.28(9)
C102 Fe2 P12 C125 109.98(9)
C101 Fe2 P12 C125 132.57(11)
P11 Fe2 P12 C125 -128.21(8)
C137 Fe2 P12 C112 74.10(10)
C105 Fe2 P12 C112 177.9(2)
C104 Fe2 P12 C112 158.42(10)
C103 Fe2 P12 C112 -171.22(9)
C102 Fe2 P12 C112 -131.52(10)
C101 Fe2 P12 C112 -108.93(12)
P11 Fe2 P12 C112 -9.72(8)
C137 Fe2 C101 C102 139.52(13)
C105 Fe2 C101 C102 119.51(18)
C104 Fe2 C101 C102 80.96(13)
C103 Fe2 C101 C102 37.94(12)
P11 Fe2 C101 C102 -130.34(11)
P12 Fe2 C101 C102 -36.39(16)
C137 Fe2 C101 C105 20.01(18)
C104 Fe2 C101 C105 -38.54(13)
C103 Fe2 C101 C105 -81.57(13)
C102 Fe2 C101 C105 -119.51(18)
P11 Fe2 C101 C105 110.15(12)
P12 Fe2 C101 C105 -155.90(10)
C137 Fe2 C101 C106 -99.3(2)
C105 Fe2 C101 C106 -119.3(3)
C104 Fe2 C101 C106 -157.8(3)
C103 Fe2 C101 C106 159.1(3)
C102 Fe2 C101 C106 121.2(3)
P11 Fe2 C101 C106 -9.1(2)
P12 Fe2 C101 C106 84.8(2)
C105 C101 C102 C103 -1.5(2)
C106 C101 C102 C103 167.9(2)
Fe2 C101 C102 C103 -60.55(13)
C105 C101 C102 C107 -169.64(19)
C106 C101 C102 C107 -0.2(3)
Fe2 C101 C102 C107 131.3(2)
C105 C101 C102 Fe2 59.01(14)
C106 C101 C102 Fe2 -131.5(2)
C137 Fe2 C102 C101 -87.5(2)
C105 Fe2 C102 C101 -37.20(12)
C104 Fe2 C102 C101 -80.57(13)
C103 Fe2 C102 C101 -118.02(17)
P11 Fe2 C102 C101 62.32(13)
P12 Fe2 C102 C101 156.03(11)
C137 Fe2 C102 C103 30.6(2)
C105 Fe2 C102 C103 80.82(13)
C104 Fe2 C102 C103 37.45(12)
C101 Fe2 C102 C103 118.02(17)
P11 Fe2 C102 C103 -179.66(10)
P12 Fe2 C102 C103 -85.95(12)
C137 Fe2 C102 C107 151.0(2)
C105 Fe2 C102 C107 -158.7(2)
C104 Fe2 C102 C107 157.9(2)
C103 Fe2 C102 C107 120.4(3)
C101 Fe2 C102 C107 -121.5(3)
P11 Fe2 C102 C107 -59.2(2)
P12 Fe2 C102 C107 34.5(2)
C101 C102 C103 C104 0.2(2)
C107 C102 C103 C104 168.33(19)
Fe2 C102 C103 C104 -60.76(14)
C101 C102 C103 C108 -170.83(19)
C107 C102 C103 C108 -2.7(3)
Fe2 C102 C103 C108 128.3(2)
C101 C102 C103 Fe2 60.92(14)
C107 C102 C103 Fe2 -130.9(2)
C137 Fe2 C103 C104 -46.06(15)
C105 Fe2 C103 C104 37.35(12)
C102 Fe2 C103 C104 118.29(18)
C101 Fe2 C103 C104 80.77(13)
P11 Fe2 C103 C104 119.17(18)
P12 Fe2 C103 C104 -139.45(11)
C137 Fe2 C103 C102 -164.34(12)
C105 Fe2 C103 C102 -80.93(13)
C104 Fe2 C103 C102 -118.29(18)
C101 Fe2 C103 C102 -37.51(12)
P11 Fe2 C103 C102 0.9(3)
P12 Fe2 C103 C102 102.26(11)
C137 Fe2 C103 C108 74.2(2)
C105 Fe2 C103 C108 157.6(2)
C104 Fe2 C103 C108 120.3(3)
C102 Fe2 C103 C108 -121.4(3)
C101 Fe2 C103 C108 -158.9(2)
P11 Fe2 C103 C108 -120.5(2)
P12 Fe2 C103 C108 -19.2(2)
C102 C103 C104 C105 1.3(2)
C108 C103 C104 C105 172.35(19)
Fe2 C103 C104 C105 -59.65(14)
C102 C103 C104 C109 -172.7(2)
C108 C103 C104 C109 -1.7(3)
Fe2 C103 C104 C109 126.3(2)
C102 C103 C104 Fe2 60.93(13)
C108 C103 C104 Fe2 -128.0(2)
C137 Fe2 C104 C103 138.91(13)
C105 Fe2 C104 C103 -119.16(17)
C102 Fe2 C104 C103 -37.76(12)
C101 Fe2 C104 C103 -80.61(13)
P11 Fe2 C104 C103 -149.22(11)
P12 Fe2 C104 C103 52.64(14)
C137 Fe2 C104 C105 -101.93(13)
C103 Fe2 C104 C105 119.16(17)
C102 Fe2 C104 C105 81.40(13)
C101 Fe2 C104 C105 38.55(12)
P11 Fe2 C104 C105 -30.06(17)
P12 Fe2 C104 C105 171.80(10)
C137 Fe2 C104 C109 17.7(2)
C105 Fe2 C104 C109 119.6(3)
C103 Fe2 C104 C109 -121.3(3)
C102 Fe2 C104 C109 -159.0(2)
C101 Fe2 C104 C109 158.1(2)
P11 Fe2 C104 C109 89.5(2)
P12 Fe2 C104 C109 -68.6(2)
C103 C104 C105 C101 -2.2(2)
C109 C104 C105 C101 171.8(2)
Fe2 C104 C105 C101 -62.48(14)
C103 C104 C105 C110 -175.5(2)
C109 C104 C105 C110 -1.4(3)
Fe2 C104 C105 C110 124.3(2)
C103 C104 C105 Fe2 60.27(14)
C109 C104 C105 Fe2 -125.7(2)
C102 C101 C105 C104 2.3(2)
C106 C101 C105 C104 -167.2(2)
Fe2 C101 C105 C104 62.18(14)
C102 C101 C105 C110 175.4(2)
C106 C101 C105 C110 5.9(4)
Fe2 C101 C105 C110 -124.7(2)
C102 C101 C105 Fe2 -59.86(14)
C106 C101 C105 Fe2 130.6(2)
C137 Fe2 C105 C104 78.02(13)
C103 Fe2 C105 C104 -36.94(12)
C102 Fe2 C105 C104 -80.10(13)
C101 Fe2 C105 C104 -116.77(18)
P11 Fe2 C105 C104 162.93(10)
P12 Fe2 C105 C104 -25.2(3)
C137 Fe2 C105 C101 -165.21(13)
C104 Fe2 C105 C101 116.77(18)
C103 Fe2 C105 C101 79.83(13)
C102 Fe2 C105 C101 36.67(12)
P11 Fe2 C105 C101 -80.30(12)
P12 Fe2 C105 C101 91.6(3)
C137 Fe2 C105 C110 -42.2(2)
C104 Fe2 C105 C110 -120.2(3)
C103 Fe2 C105 C110 -157.2(2)
C102 Fe2 C105 C110 159.7(2)
C101 Fe2 C105 C110 123.0(3)
P11 Fe2 C105 C110 42.7(2)
P12 Fe2 C105 C110 -145.4(2)
C113 P11 C111 C112 -178.35(14)
C119 P11 C111 C112 77.72(15)
Fe2 P11 C111 C112 -52.01(15)
P11 C111 C112 P12 43.89(17)
C131 P12 C112 C111 -147.59(14)
C125 P12 C112 C111 110.45(15)
Fe2 P12 C112 C111 -19.78(16)
C111 P11 C113 C114 33.9(2)
C119 P11 C113 C114 136.2(2)
Fe2 P11 C113 C114 -84.8(2)
C111 P11 C113 C118 -151.87(17)
C119 P11 C113 C118 -49.58(19)
Fe2 P11 C113 C118 89.45(17)
C118 C113 C114 C115 0.9(4)
P11 C113 C114 C115 175.1(2)
C113 C114 C115 C116 -0.1(4)
C114 C115 C116 C117 -1.0(4)
C115 C116 C117 C118 1.2(4)
C116 C117 C118 C113 -0.4(4)
C114 C113 C118 C117 -0.6(3)
P11 C113 C118 C117 -175.10(18)
C113 P11 C119 C124 135.78(17)
C111 P11 C119 C124 -116.43(17)
Fe2 P11 C119 C124 0.2(2)
C113 P11 C119 C120 -50.02(18)
C111 P11 C119 C120 57.77(18)
Fe2 P11 C119 C120 174.39(13)
C124 C119 C120 C121 1.0(3)
P11 C119 C120 C121 -173.43(16)
C119 C120 C121 C122 -0.9(3)
C120 C121 C122 C123 0.2(3)
C121 C122 C123 C124 0.4(3)
C122 C123 C124 C119 -0.4(3)
C120 C119 C124 C123 -0.3(3)
P11 C119 C124 C123 174.00(16)
C131 P12 C125 C130 125.44(17)
C112 P12 C125 C130 -129.34(18)
Fe2 P12 C125 C130 -7.0(2)
C131 P12 C125 C126 -52.15(17)
C112 P12 C125 C126 53.06(18)
Fe2 P12 C125 C126 175.37(13)
C130 C125 C126 C127 -0.3(3)
P12 C125 C126 C127 177.32(16)
C125 C126 C127 C128 -0.5(3)
C126 C127 C128 C129 0.6(4)
C127 C128 C129 C130 0.3(4)
C126 C125 C130 C129 1.2(3)
P12 C125 C130 C129 -176.39(17)
C128 C129 C130 C125 -1.2(4)
C125 P12 C131 C132 149.46(17)
C112 P12 C131 C132 45.14(18)
Fe2 P12 C131 C132 -76.46(17)
C125 P12 C131 C136 -37.07(17)
C112 P12 C131 C136 -141.39(16)
Fe2 P12 C131 C136 97.01(15)
C136 C131 C132 C133 -1.4(3)
P12 C131 C132 C133 172.11(16)
C131 C132 C133 C134 0.0(3)
C132 C133 C134 C135 1.3(3)
C133 C134 C135 C136 -1.1(3)
C134 C135 C136 C131 -0.3(3)
C132 C131 C136 C135 1.6(3)
P12 C131 C136 C135 -172.15(15)
C105 Fe2 C137 C138 -17.5(18)
C104 Fe2 C137 C138 21.1(18)
C103 Fe2 C137 C138 48.1(18)
C102 Fe2 C137 C138 27.4(19)
C101 Fe2 C137 C138 -30.0(18)
P11 Fe2 C137 C138 -127.2(18)
P12 Fe2 C137 C138 147.2(18)
Fe2 C137 C138 C140 -72(3)
C36 C35 C139 C33 -0.2(4)
C32 C33 C139 C35 0.9(4)
C137 C138 C140 C141 131.0(16)
C137 C138 C140 S11 -46.0(17)
C138 C140 C141 C142 0.4(4)
S11 C140 C141 C142 177.4(2)
C138 C140 C141 S12 -176.85(18)
S11 C140 C141 S12 0.2(2)
S12 C143 C144 S14 -1.4(3)
S11 C143 C144 S14 179.22(13)
S12 C143 C144 S13 177.79(13)
S11 C143 C144 S13 -1.6(3)
C146 C145 C147 C148 -0.4(4)
S14 C145 C147 C148 -177.7(2)
C146 C145 C147 S13 177.1(2)
S14 C145 C147 S13 -0.2(3)
C144 C143 S11 C140 -162.7(2)
S12 C143 S11 C140 17.80(14)
C141 C140 S11 C143 -10.99(19)
C138 C140 S11 C143 166.43(16)
C144 C143 S12 C141 162.8(2)
S11 C143 S12 C141 -17.72(14)
C140 C141 S12 C143 10.8(2)
C142 C141 S12 C143 -166.7(2)
C143 C144 S13 C147 177.4(2)
S14 C144 S13 C147 -3.41(15)
C145 C147 S13 C144 2.2(2)
C148 C147 S13 C144 -180.0(2)
C147 C145 S14 C144 -2.0(2)
C146 C145 S14 C144 -179.62(18)
C143 C144 S14 C145 -177.4(2)
S13 C144 S14 C145 3.35(15)
